data_7207358
loop_
_publ_author_name
'Yuan, Gang'
'Shao, Kui-Zhan'
'Du, Dong-Ying'
'Wang, Xin-Long'
'Su, Zhong-Min'
'Ma, Jian-Fang'

_publ_section_title
;
 Secondary ligand-directed assembly of metal--organic coordination
 polymers based on a 2-(pyridin-4-yl)-1H-imidazole-4,5-dicarboxylic acid
 ligand: Syntheses, structures and photoluminescent properties
;
_journal_issue 5
_journal_name_full CrystEngComm
_journal_page_first 1865
_journal_paper_doi 10.1039/c1ce06178j
_journal_volume 14
_journal_year 2012
_chemical_formula_moiety 'C12 H8 N3 O10 Zn2'
_chemical_formula_sum 'C12 H8 N3 O10 Zn2'
_chemical_formula_weight 484.95
_chemical_name_systematic ?
_space_group_IT_number 15
_symmetry_cell_setting monoclinic
_symmetry_space_group_name_Hall '-C 2yc'
_symmetry_space_group_name_H-M 'C 1 2/c 1'
_atom_sites_solution_hydrogens geom
_atom_sites_solution_primary direct
_atom_sites_solution_secondary difmap
_audit_creation_method SHELXL-97
_cell_angle_alpha 90
_cell_angle_beta 98.025(8)
_cell_angle_gamma 90
_cell_formula_units_Z 4
_cell_length_a 8.259(8)
_cell_length_b 10.892(1)
_cell_length_c 16.450(9)
_cell_measurement_reflns_used 1286
_cell_measurement_temperature 293(2)
_cell_measurement_theta_max 24.85
_cell_measurement_theta_min 3.52
_cell_volume 1465.3(16)
_computing_cell_refinement 'Bruker SMART'
_computing_data_collection 'Bruker SMART'
_computing_data_reduction 'Bruker SMART'
_computing_molecular_graphics 'Bruker SHELXTL'
_computing_publication_material 'Bruker SHELXTL'
_computing_structure_refinement 'SHELXL-97 (Sheldrick, 1997)'
_computing_structure_solution 'SHELXS-97 (Sheldrick, 1990)'
_diffrn_ambient_temperature 293(2)
_diffrn_measured_fraction_theta_full 0.995
_diffrn_measured_fraction_theta_max 0.995
_diffrn_measurement_device_type 'Bruker Smart ApexII CCD'
_diffrn_measurement_method 'phi and omega scans'
_diffrn_radiation_monochromator graphite
_diffrn_radiation_source 'fine-focus sealed tube'
_diffrn_radiation_type MoK\a
_diffrn_radiation_wavelength 0.71069
_diffrn_reflns_av_R_equivalents 0.0342
_diffrn_reflns_av_sigmaI/netI 0.0332
_diffrn_reflns_limit_h_max 7
_diffrn_reflns_limit_h_min -9
_diffrn_reflns_limit_k_max 12
_diffrn_reflns_limit_k_min -11
_diffrn_reflns_limit_l_max 19
_diffrn_reflns_limit_l_min -19
_diffrn_reflns_number 3608
_diffrn_reflns_theta_full 24.98
_diffrn_reflns_theta_max 24.98
_diffrn_reflns_theta_min 2.50
_diffrn_standards_decay_% 0
_exptl_absorpt_coefficient_mu 3.343
_exptl_absorpt_correction_T_max 0.360
_exptl_absorpt_correction_T_min 0.268
_exptl_absorpt_correction_type multi-scan
_exptl_absorpt_process_details '(SADABS; Bruker, 2004)'
_exptl_crystal_colour light-yellow
_exptl_crystal_density_diffrn 2.198
_exptl_crystal_density_method 'not measured'
_exptl_crystal_description block
_exptl_crystal_F_000 964
_exptl_crystal_size_max 0.4
_exptl_crystal_size_mid 0.35
_exptl_crystal_size_min 0.3
_refine_diff_density_max 0.657
_refine_diff_density_min -0.514
_refine_diff_density_rms 0.119
_refine_ls_extinction_method none
_refine_ls_goodness_of_fit_ref 0.986
_refine_ls_hydrogen_treatment mixed
_refine_ls_matrix_type full
_refine_ls_number_parameters 124
_refine_ls_number_reflns 1287
_refine_ls_number_restraints 12
_refine_ls_restrained_S_all 0.984
_refine_ls_R_factor_all 0.0543
_refine_ls_R_factor_gt 0.0436
_refine_ls_shift/su_max 0.000
_refine_ls_shift/su_mean 0.000
_refine_ls_structure_factor_coef Fsqd
_refine_ls_weighting_details 'calc w=1/[\s^2^(Fo^2^)+(0.0821P)^2^+13.8947P] where P=(Fo^2^+2Fc^2^)/3'
_refine_ls_weighting_scheme calc
_refine_ls_wR_factor_gt 0.1199
_refine_ls_wR_factor_ref 0.1374
_reflns_number_gt 1103
_reflns_number_total 1287
_reflns_threshold_expression >2sigma(I)
_cod_data_source_file c1ce06178j.txt
_cod_data_source_block 5
_cod_depositor_comments
;
The following automatic conversions were performed:

'_symmetry_cell_setting' value 'Monoclinic' changed to 'monoclinic'
according to /home/saulius/struct/CIF-dictionaries/cif_core.dic
dictionary named 'cif_core.dic' version 2.4.1 from 2010-06-29.

Automatic conversion script
Id: cif_fix_values 1715 2011-07-08 13:25:40Z adriana 
;
_cod_original_cell_volume 1465.3(12)
_cod_original_sg_symbol_H-M 'C 2/c'
_cod_database_code 7207358

loop_
_symmetry_equiv_pos_as_xyz
'x, y, z'
'-x, y, -z+1/2'
'x+1/2, y+1/2, z'
'-x+1/2, y+1/2, -z+1/2'
'-x, -y, -z'
'x, -y, z-1/2'
'-x+1/2, -y+1/2, -z'
'x+1/2, -y+1/2, z-1/2'

loop_
_atom_site_label
_atom_site_type_symbol
_atom_site_fract_x
_atom_site_fract_y
_atom_site_fract_z
_atom_site_U_iso_or_equiv
_atom_site_adp_type
_atom_site_occupancy
_atom_site_symmetry_multiplicity
_atom_site_calc_flag
_atom_site_refinement_flags
Zn1 Zn 0.51797(8) 0.37921(6) 0.05836(4) 0.0267(3) Uani 1 1 d .
C1 C 0.5047(8) 0.6083(5) 0.1433(4) 0.0295(14) Uani 1 1 d .
C2 C 0.5094(7) 0.5113(5) 0.2081(3) 0.0211(12) Uani 1 1 d .
C3 C 0.5000 0.3235(7) 0.2500 0.0227(16) Uani 1 2 d S
C4 C 0.5000 0.1887(7) 0.2500 0.0186(15) Uani 1 2 d S
C5 C 0.5861(7) 0.1219(5) 0.1972(4) 0.0275(13) Uani 1 1 d U
H7 H 0.6457 0.1631 0.1618 0.033 Uiso 1 1 calc R
C6 C 0.5829(8) -0.0037(6) 0.1976(4) 0.0343(15) Uani 1 1 d U
H8 H 0.6383 -0.0473 0.1614 0.041 Uiso 1 1 calc R
C7 C 0.3095(7) 0.1939(5) -0.0033(3) 0.0254(12) Uani 1 1 d .
N1 N 0.5194(6) 0.3919(4) 0.1845(3) 0.0199(10) Uani 1 1 d .
N2 N 0.5000 -0.0648(7) 0.2500 0.0370(18) Uani 1 2 d S
O1 O 0.5181(5) 0.5676(4) 0.0730(2) 0.0302(10) Uani 1 1 d .
O2 O 0.4884(8) 0.7174(4) 0.1597(3) 0.0577(16) Uani 1 1 d .
O3 O 0.4543(5) 0.2057(4) 0.0261(2) 0.0274(9) Uani 1 1 d .
O4 O 0.2461(5) 0.1005(4) -0.0389(3) 0.0312(10) Uani 1 1 d .
O1W O 0.7662(5) 0.3734(4) 0.0567(3) 0.0429(12) Uani 1 1 d .
H1A H 0.8380 0.3252 0.0735 0.064 Uiso 1 1 d R
H1B H 0.8047 0.4307 0.0330 0.064 Uiso 1 1 d R

loop_
_atom_site_aniso_label
_atom_site_aniso_U_11
_atom_site_aniso_U_22
_atom_site_aniso_U_33
_atom_site_aniso_U_23
_atom_site_aniso_U_13
_atom_site_aniso_U_12
Zn1 0.0420(5) 0.0201(4) 0.0184(4) -0.0021(3) 0.0056(3) 0.0030(3)
C1 0.051(4) 0.014(3) 0.026(3) 0.001(2) 0.012(3) 0.000(2)
C2 0.034(3) 0.019(3) 0.009(2) -0.002(2) -0.001(2) 0.001(2)
C3 0.036(4) 0.011(4) 0.022(4) 0.000 0.009(3) 0.000
C4 0.022(4) 0.015(4) 0.019(4) 0.000 0.001(3) 0.000
C5 0.037(3) 0.025(3) 0.021(3) 0.002(2) 0.007(2) 0.002(2)
C6 0.051(4) 0.026(3) 0.025(3) -0.006(2) 0.005(3) 0.005(3)
C7 0.036(3) 0.021(3) 0.021(3) 0.005(2) 0.012(2) 0.002(3)
N1 0.032(2) 0.015(2) 0.012(2) -0.0004(17) 0.0005(18) -0.0028(18)
N2 0.046(5) 0.022(4) 0.045(5) 0.000 0.012(4) 0.000
O1 0.059(3) 0.020(2) 0.0127(19) 0.0017(15) 0.0089(18) 0.0027(19)
O2 0.131(5) 0.016(2) 0.033(3) 0.0003(19) 0.031(3) 0.006(3)
O3 0.032(2) 0.025(2) 0.024(2) -0.0011(16) 0.0001(17) 0.0021(17)
O4 0.039(2) 0.025(2) 0.029(2) -0.0074(17) 0.0007(18) 0.0042(18)
O1W 0.036(3) 0.054(3) 0.040(3) 0.009(2) 0.010(2) 0.012(2)

loop_
_atom_type_symbol
_atom_type_description
_atom_type_scat_dispersion_real
_atom_type_scat_dispersion_imag
_atom_type_scat_source
C C 0.0033 0.0016 'International Tables Vol C Tables 4.2.6.8 and 6.1.1.4'
H H 0.0000 0.0000 'International Tables Vol C Tables 4.2.6.8 and 6.1.1.4'
N N 0.0061 0.0033 'International Tables Vol C Tables 4.2.6.8 and 6.1.1.4'
O O 0.0106 0.0060 'International Tables Vol C Tables 4.2.6.8 and 6.1.1.4'
Zn Zn 0.2839 1.4301 'International Tables Vol C Tables 4.2.6.8 and 6.1.1.4'

loop_
_geom_angle_atom_site_label_1
_geom_angle_atom_site_label_2
_geom_angle_atom_site_label_3
_geom_angle
_geom_angle_site_symmetry_1
_geom_angle_site_symmetry_3
O3 Zn1 O1W 101.07(17) . .
O3 Zn1 O1 163.54(16) . .
O1W Zn1 O1 92.75(18) . .
O3 Zn1 N1 106.87(16) . .
O1W Zn1 N1 98.58(18) . .
O1 Zn1 N1 79.52(15) . .
O3 Zn1 O4 80.59(15) . 7
O1W Zn1 O4 169.95(17) . 7
O1 Zn1 O4 84.27(16) . 7
N1 Zn1 O4 90.34(17) . 7
O3 Zn1 O1 89.66(15) . 5_665
O1W Zn1 O1 89.61(17) . 5_665
O1 Zn1 O1 81.46(16) . 5_665
N1 Zn1 O1 159.60(16) . 5_665
O4 Zn1 O1 80.46(16) 7 5_665
O2 C1 O1 124.7(6) . .
O2 C1 C2 121.2(5) . .
O1 C1 C2 114.2(5) . .
N1 C2 C2 107.4(3) . 2_655
N1 C2 C1 117.8(5) . .
C2 C2 C1 134.5(3) 2_655 .
N1 C3 N1 112.4(6) 2_655 .
N1 C3 C4 123.8(3) 2_655 .
N1 C3 C4 123.8(3) . .
C5 C4 C5 117.4(7) . 2_655
C5 C4 C3 121.3(4) . .
C5 C4 C3 121.3(4) 2_655 .
C6 C5 C4 120.3(6) . .
C6 C5 H7 119.8 . .
C4 C5 H7 119.8 . .
N2 C6 C5 120.5(6) . .
N2 C6 H8 119.7 . .
C5 C6 H8 119.7 . .
O3 C7 O4 126.0(5) . .
O3 C7 C7 118.1(6) . 7
O4 C7 C7 115.9(6) . 7
C3 N1 C2 106.4(4) . .
C3 N1 Zn1 141.5(4) . .
C2 N1 Zn1 110.9(3) . .
C6 N2 C6 120.9(8) 2_655 .
C1 O1 Zn1 117.3(3) . .
C1 O1 Zn1 141.9(4) . 5_665
Zn1 O1 Zn1 98.54(16) . 5_665
C7 O3 Zn1 113.9(3) . .
C7 O4 Zn1 109.4(4) . 7
Zn1 O1W H1A 134.3 . .
Zn1 O1W H1B 115.8 . .
H1A O1W H1B 109.9 . .

loop_
_geom_bond_atom_site_label_1
_geom_bond_atom_site_label_2
_geom_bond_distance
_geom_bond_site_symmetry_2
Zn1 O3 2.013(4) .
Zn1 O1W 2.055(4) .
Zn1 O1 2.066(4) .
Zn1 N1 2.078(4) .
Zn1 O4 2.171(4) 7
Zn1 O1 2.216(4) 5_665
C1 O2 1.231(7) .
C1 O1 1.258(7) .
C1 C2 1.498(8) .
C2 N1 1.363(7) .
C2 C2 1.407(10) 2_655
C3 N1 1.338(6) 2_655
C3 N1 1.338(6) .
C3 C4 1.468(10) .
C4 C5 1.400(7) .
C4 C5 1.400(7) 2_655
C5 C6 1.369(8) .
C5 H7 0.9300 .
C6 N2 1.348(7) .
C6 H8 0.9300 .
C7 O3 1.232(7) .
C7 O4 1.251(7) .
C7 C7 1.582(11) 7
N2 C6 1.348(7) 2_655
O1 Zn1 2.216(4) 5_665
O4 Zn1 2.171(4) 7
O1W H1A 0.8119 .
O1W H1B 0.8224 .

loop_
_geom_torsion_atom_site_label_1
_geom_torsion_atom_site_label_2
_geom_torsion_atom_site_label_3
_geom_torsion_atom_site_label_4
_geom_torsion
_geom_torsion_site_symmetry_1
_geom_torsion_site_symmetry_4
O2 C1 C2 N1 176.7(6) . .
O1 C1 C2 N1 -3.0(8) . .
O2 C1 C2 C2 3.9(13) . 2_655
O1 C1 C2 C2 -175.8(8) . 2_655
N1 C3 C4 C5 -152.2(4) 2_655 .
N1 C3 C4 C5 27.8(4) . .
N1 C3 C4 C5 27.8(4) 2_655 2_655
N1 C3 C4 C5 -152.2(4) . 2_655
C5 C4 C5 C6 0.7(4) 2_655 .
C3 C4 C5 C6 -179.3(4) . .
C4 C5 C6 N2 -1.5(9) . .
N1 C3 N1 C2 -1.0(3) 2_655 .
C4 C3 N1 C2 179.0(3) . .
N1 C3 N1 Zn1 -166.3(6) 2_655 .
C4 C3 N1 Zn1 13.7(6) . .
C2 C2 N1 C3 2.6(7) 2_655 .
C1 C2 N1 C3 -172.0(4) . .
C2 C2 N1 Zn1 172.8(5) 2_655 .
C1 C2 N1 Zn1 -1.8(6) . .
O3 Zn1 N1 C3 4.2(5) . .
O1W Zn1 N1 C3 -100.2(5) . .
O1 Zn1 N1 C3 168.6(5) . .
O4 Zn1 N1 C3 84.5(5) 7 .
O1 Zn1 N1 C3 147.1(4) 5_665 .
O3 Zn1 N1 C2 -160.6(4) . .
O1W Zn1 N1 C2 95.0(4) . .
O1 Zn1 N1 C2 3.8(4) . .
O4 Zn1 N1 C2 -80.4(4) 7 .
O1 Zn1 N1 C2 -17.7(7) 5_665 .
C5 C6 N2 C6 0.8(5) . 2_655
O2 C1 O1 Zn1 -173.3(6) . .
C2 C1 O1 Zn1 6.5(7) . .
O2 C1 O1 Zn1 -15.0(12) . 5_665
C2 C1 O1 Zn1 164.7(4) . 5_665
O3 Zn1 O1 C1 108.6(6) . .
O1W Zn1 O1 C1 -104.2(5) . .
N1 Zn1 O1 C1 -5.9(5) . .
O4 Zn1 O1 C1 85.5(5) 7 .
O1 Zn1 O1 C1 166.6(5) 5_665 .
O3 Zn1 O1 Zn1 -58.0(6) . 5_665
O1W Zn1 O1 Zn1 89.19(18) . 5_665
N1 Zn1 O1 Zn1 -172.58(19) . 5_665
O4 Zn1 O1 Zn1 -81.18(17) 7 5_665
O1 Zn1 O1 Zn1 0.0 5_665 5_665
O4 C7 O3 Zn1 168.6(5) . .
C7 C7 O3 Zn1 -10.8(7) 7 .
O1W Zn1 O3 C7 -157.5(4) . .
O1 Zn1 O3 C7 -10.9(7) . .
N1 Zn1 O3 C7 99.9(4) . .
O4 Zn1 O3 C7 12.4(4) 7 .
O1 Zn1 O3 C7 -67.9(4) 5_665 .
O3 C7 O4 Zn1 170.2(4) . 7
C7 C7 O4 Zn1 -10.4(7) 7 7
